data_7125685
loop_
_publ_author_name
'Shoji, Taku'
'Sugiyama, Shuhei'
'Kobayashi, Yoshiaki'
'Yamazaki, Akari'
'Ariga, Yukino'
'Katoh, Ryuzi'
'Wakui, Hiroki'
'Yasunami, Masafumi'
'Ito, Shunji'

_publ_section_title
;
 Direct synthesis of 2-arylazulenes by [8+2] cycloaddition of
 2H-cyclohepta[b]furan-2-ones with silyl enol ethers.
;
_journal_issue 10
_journal_name_full 'Chemical communications (Cambridge, England)'
_journal_page_first 1485
_journal_page_last 1488
_journal_paper_doi 10.1039/c9cc09376a
_journal_volume 56
_journal_year 2020
_chemical_formula_moiety 'C22 H22 O2'
_chemical_formula_sum 'C22 H22 O2'
_chemical_formula_weight 318.39
_space_group_crystal_system monoclinic
_space_group_IT_number 9
_space_group_name_Hall 'C -2yc'
_space_group_name_H-M_alt 'C 1 c 1'
_atom_sites_solution_hydrogens geom
_atom_sites_solution_primary direct
_atom_sites_solution_secondary difmap
_audit_creation_method SHELXL-2018/3
_audit_update_record
;
2018-12-07 deposited with the CCDC.	2019-12-20 downloaded from the CCDC.
;
_cell_angle_alpha 90
_cell_angle_beta 101.424(3)
_cell_angle_gamma 90
_cell_formula_units_Z 4
_cell_length_a 12.8804(4)
_cell_length_b 9.8767(3)
_cell_length_c 13.8827(5)
_cell_measurement_reflns_used 13048
_cell_measurement_temperature 100(2)
_cell_measurement_theta_max 31.29
_cell_measurement_theta_min 2.58
_cell_volume 1731.11(10)
_computing_cell_refinement 'CrysAlisPro 1.171.39.46 (Rigaku OD, 2018)'
_computing_data_collection 'CrystalClear (Rigaku Inc., 2008)'
_computing_data_reduction 'CrysAlisPro 1.171.39.46 (Rigaku OD, 2018)'
_computing_molecular_graphics 'CrystalStructure 4.3.1 (Rigaku, 2018)'
_computing_publication_material 'CrystalStructure 4.3.1 (Rigaku, 2018)'
_computing_structure_refinement 'SHELXL-2018/3 (Sheldrick, 2018)'
_computing_structure_solution 'SHELXT 2018/2 (Sheldrick, 2018)'
_diffrn_ambient_temperature 100(2)
_diffrn_detector_area_resol_mean 7.111
_diffrn_measured_fraction_theta_full 1.000
_diffrn_measured_fraction_theta_max 1.000
_diffrn_measurement_device_type 'Rigaku Varimax with Saturn'
_diffrn_measurement_method '\w scans'
_diffrn_radiation_type MoK\a
_diffrn_radiation_wavelength 0.71073
_diffrn_reflns_av_R_equivalents 0.0329
_diffrn_reflns_av_unetI/netI 0.0292
_diffrn_reflns_Laue_measured_fraction_full 1.000
_diffrn_reflns_Laue_measured_fraction_max 1.000
_diffrn_reflns_limit_h_max 16
_diffrn_reflns_limit_h_min -16
_diffrn_reflns_limit_k_max 13
_diffrn_reflns_limit_k_min -13
_diffrn_reflns_limit_l_max 18
_diffrn_reflns_limit_l_min -18
_diffrn_reflns_number 14120
_diffrn_reflns_point_group_measured_fraction_full 0.998
_diffrn_reflns_point_group_measured_fraction_max 0.994
_diffrn_reflns_theta_full 25.242
_diffrn_reflns_theta_max 27.998
_diffrn_reflns_theta_min 2.618
_diffrn_source 'rotating anode X-ray generator'
_exptl_absorpt_coefficient_mu 0.077
_exptl_absorpt_correction_T_max 0.989
_exptl_absorpt_correction_T_min 0.908
_exptl_absorpt_correction_type multi-scan
_exptl_absorpt_process_details
;
CrysAlisPro 1.171.39.46 (Rigaku Oxford Diffraction, 2018)
Empirical absorption correction using spherical harmonics,
 implemented in SCALE3 ABSPACK scaling algorithm.
;
_exptl_crystal_colour purple
_exptl_crystal_density_diffrn 1.222
_exptl_crystal_density_method 'not measured'
_exptl_crystal_description block
_exptl_crystal_F_000 680
_exptl_crystal_size_max 0.220
_exptl_crystal_size_mid 0.160
_exptl_crystal_size_min 0.140
_refine_diff_density_max 0.159
_refine_diff_density_min -0.210
_refine_diff_density_rms 0.042
_refine_ls_abs_structure_details
;
 Flack x determined using 1814 quotients [(I+)-(I-)]/[(I+)+(I-)]
 (Parsons, Flack and Wagner, Acta Cryst. B69 (2013) 249-259).
;
_refine_ls_abs_structure_Flack 0.5(5)
_refine_ls_extinction_method none
_refine_ls_goodness_of_fit_ref 1.055
_refine_ls_hydrogen_treatment constr
_refine_ls_matrix_type full
_refine_ls_number_parameters 221
_refine_ls_number_reflns 4153
_refine_ls_number_restraints 2
_refine_ls_restrained_S_all 1.055
_refine_ls_R_factor_all 0.0371
_refine_ls_R_factor_gt 0.0348
_refine_ls_shift/su_max 0.000
_refine_ls_shift/su_mean 0.000
_refine_ls_structure_factor_coef Fsqd
_refine_ls_weighting_details 'w=1/[\s^2^(Fo^2^)+(0.0437P)^2^+0.4665P] where P=(Fo^2^+2Fc^2^)/3'
_refine_ls_weighting_scheme calc
_refine_ls_wR_factor_gt 0.0812
_refine_ls_wR_factor_ref 0.0826
_reflns_Friedel_coverage 0.986
_reflns_Friedel_fraction_full 0.996
_reflns_Friedel_fraction_max 0.988
_reflns_number_gt 3954
_reflns_number_total 4153
_reflns_threshold_expression 'I > 2\s(I)'
_cod_data_source_file c9cc09376a2.cif
_cod_data_source_block shelxl_CCDC3
_cod_depositor_comments 'Adding full bibliography for 7125682--7125685.cif.'
_cod_original_sg_symbol_H-M 'C c'
_cod_database_code 7125685
_shelx_shelxl_version_number 2018/3
_shelx_space_group_comment
;
The symmetry employed for this shelxl refinement is uniquely defined
by the following loop, which should always be used as a source of
symmetry information in preference to the above space-group names.
They are only intended as comments.
;
_shelx_estimated_absorpt_t_min 0.983
_shelx_estimated_absorpt_t_max 0.989

loop_
_space_group_symop_operation_xyz
'x, y, z'
'x, -y, z+1/2'
'x+1/2, y+1/2, z'
'x+1/2, -y+1/2, z+1/2'

loop_
_atom_site_label
_atom_site_type_symbol
_atom_site_fract_x
_atom_site_fract_y
_atom_site_fract_z
_atom_site_U_iso_or_equiv
_atom_site_adp_type
_atom_site_occupancy
_atom_site_site_symmetry_order
_atom_site_calc_flag
_atom_site_refinement_flags_posn
_atom_site_refinement_flags_adp
O1 O 0.35428(11) 0.36711(14) 0.50365(11) 0.0212(3) Uani 1 1 d . .
O2 O 0.51276(10) 0.26706(13) 0.54902(10) 0.0172(3) Uani 1 1 d . .
C1 C 0.51257(14) 0.49752(19) 0.51460(13) 0.0136(4) Uani 1 1 d . .
C2 C 0.62162(14) 0.51858(19) 0.55780(13) 0.0136(3) Uani 1 1 d . .
C3 C 0.65148(14) 0.64722(19) 0.53108(14) 0.0154(4) Uani 1 1 d . .
H3 H 0.719971 0.685819 0.550654 0.019 Uiso 1 1 calc R U
C4 C 0.56467(14) 0.71045(19) 0.47092(13) 0.0145(4) Uani 1 1 d . .
C5 C 0.56605(15) 0.83818(19) 0.42991(14) 0.0167(4) Uani 1 1 d . .
H5 H 0.630513 0.887004 0.448004 0.020 Uiso 1 1 calc R U
C6 C 0.48543(16) 0.90405(19) 0.36580(14) 0.0190(4) Uani 1 1 d . .
H6 H 0.502294 0.991940 0.345714 0.023 Uiso 1 1 calc R U
C7 C 0.38258(15) 0.85879(19) 0.32662(14) 0.0170(4) Uani 1 1 d . .
H7 H 0.340940 0.920391 0.282528 0.020 Uiso 1 1 calc R U
C8 C 0.33118(15) 0.73898(18) 0.34136(14) 0.0143(3) Uani 1 1 d . .
C9 C 0.37376(14) 0.63090(19) 0.40237(13) 0.0141(4) Uani 1 1 d . .
H9 H 0.326482 0.557766 0.404961 0.017 Uiso 1 1 calc R U
C10 C 0.47456(14) 0.61470(19) 0.45952(13) 0.0135(4) Uani 1 1 d . .
C11 C 0.45030(14) 0.37495(18) 0.52114(13) 0.0139(3) Uani 1 1 d . .
C12 C 0.45836(16) 0.1434(2) 0.56247(17) 0.0217(4) Uani 1 1 d . .
H12A H 0.408295 0.121099 0.501710 0.026 Uiso 1 1 calc R U
H12B H 0.419755 0.154916 0.616070 0.026 Uiso 1 1 calc R U
H12C H 0.509969 0.069898 0.578806 0.026 Uiso 1 1 calc R U
C13 C 0.69441(14) 0.42722(19) 0.62449(13) 0.0139(4) Uani 1 1 d . .
C14 C 0.67380(14) 0.38969(19) 0.71658(14) 0.0155(4) Uani 1 1 d . .
C15 C 0.74645(15) 0.3062(2) 0.77716(14) 0.0186(4) Uani 1 1 d . .
H15 H 0.733676 0.280848 0.839795 0.022 Uiso 1 1 calc R U
C16 C 0.83704(15) 0.2594(2) 0.74764(15) 0.0210(4) Uani 1 1 d . .
H16 H 0.884819 0.201430 0.789461 0.025 Uiso 1 1 calc R U
C17 C 0.85762(15) 0.2974(2) 0.65728(15) 0.0203(4) Uani 1 1 d . .
H17 H 0.919617 0.266133 0.636924 0.024 Uiso 1 1 calc R U
C18 C 0.78675(15) 0.38186(19) 0.59657(14) 0.0167(4) Uani 1 1 d . .
H18 H 0.801436 0.409128 0.535021 0.020 Uiso 1 1 calc R U
C19 C 0.57670(15) 0.4380(2) 0.75217(15) 0.0189(4) Uani 1 1 d . .
H19A H 0.595296 0.456908 0.822797 0.023 Uiso 1 1 calc R U
H19B H 0.521949 0.367774 0.739908 0.023 Uiso 1 1 calc R U
H19C H 0.549858 0.520803 0.716905 0.023 Uiso 1 1 calc R U
C20 C 0.21637(14) 0.7229(2) 0.28762(14) 0.0166(4) Uani 1 1 d . .
H20 H 0.198799 0.802751 0.243077 0.020 Uiso 1 1 calc R U
C21 C 0.19840(18) 0.5959(2) 0.22374(17) 0.0254(5) Uani 1 1 d . .
H21A H 0.247554 0.595807 0.178139 0.031 Uiso 1 1 calc R U
H21B H 0.125376 0.595129 0.186386 0.031 Uiso 1 1 calc R U
H21C H 0.210729 0.515416 0.265689 0.031 Uiso 1 1 calc R U
C22 C 0.14208(15) 0.7266(2) 0.36121(16) 0.0215(4) Uani 1 1 d . .
H22A H 0.151861 0.811978 0.397844 0.026 Uiso 1 1 calc R U
H22B H 0.158378 0.650556 0.407077 0.026 Uiso 1 1 calc R U
H22C H 0.068493 0.719578 0.325788 0.026 Uiso 1 1 calc R U

loop_
_atom_site_aniso_label
_atom_site_aniso_U_11
_atom_site_aniso_U_22
_atom_site_aniso_U_33
_atom_site_aniso_U_23
_atom_site_aniso_U_13
_atom_site_aniso_U_12
O1 0.0130(6) 0.0189(7) 0.0301(8) 0.0058(6) 0.0008(5) -0.0034(5)
O2 0.0137(6) 0.0134(6) 0.0239(7) 0.0011(5) 0.0024(5) -0.0024(5)
C1 0.0123(8) 0.0152(8) 0.0135(8) -0.0002(7) 0.0029(7) -0.0013(7)
C2 0.0131(8) 0.0171(8) 0.0113(8) -0.0010(7) 0.0039(6) -0.0013(7)
C3 0.0140(9) 0.0175(9) 0.0145(9) -0.0012(7) 0.0021(7) -0.0039(7)
C4 0.0143(9) 0.0159(9) 0.0138(9) -0.0025(7) 0.0042(7) -0.0021(7)
C5 0.0160(9) 0.0156(9) 0.0188(9) -0.0026(7) 0.0043(7) -0.0048(7)
C6 0.0218(10) 0.0122(8) 0.0234(10) 0.0026(7) 0.0055(8) -0.0026(7)
C7 0.0181(9) 0.0153(8) 0.0176(9) 0.0020(7) 0.0036(7) 0.0025(7)
C8 0.0136(8) 0.0162(9) 0.0131(8) -0.0002(7) 0.0024(6) 0.0009(7)
C9 0.0134(8) 0.0150(9) 0.0140(8) -0.0008(7) 0.0026(7) -0.0009(7)
C10 0.0132(8) 0.0148(9) 0.0128(8) -0.0022(7) 0.0037(7) -0.0014(7)
C11 0.0142(9) 0.0148(8) 0.0125(8) -0.0001(7) 0.0020(7) -0.0021(7)
C12 0.0200(10) 0.0143(9) 0.0298(11) 0.0035(8) 0.0024(8) -0.0029(7)
C13 0.0107(8) 0.0154(8) 0.0143(8) -0.0009(7) -0.0005(6) -0.0043(7)
C14 0.0144(9) 0.0154(9) 0.0162(9) -0.0007(7) 0.0016(7) -0.0034(7)
C15 0.0175(9) 0.0197(9) 0.0176(9) 0.0038(7) 0.0014(7) -0.0048(8)
C16 0.0137(9) 0.0210(9) 0.0253(11) 0.0049(8) -0.0031(7) -0.0011(7)
C17 0.0116(8) 0.0235(10) 0.0251(10) -0.0003(8) 0.0018(7) 0.0001(8)
C18 0.0140(8) 0.0196(9) 0.0159(9) -0.0008(7) 0.0019(7) -0.0041(7)
C19 0.0183(9) 0.0222(10) 0.0169(9) 0.0019(8) 0.0054(7) -0.0004(7)
C20 0.0157(9) 0.0149(9) 0.0175(9) 0.0022(7) -0.0011(7) -0.0001(7)
C21 0.0267(11) 0.0202(10) 0.0246(11) -0.0030(8) -0.0065(8) 0.0009(8)
C22 0.0130(9) 0.0219(10) 0.0285(11) 0.0016(8) 0.0011(8) -0.0003(7)

loop_
_atom_type_symbol
_atom_type_description
_atom_type_scat_dispersion_real
_atom_type_scat_dispersion_imag
_atom_type_scat_source
C C 0.0033 0.0016 'International Tables Vol C Tables 4.2.6.8 and 6.1.1.4'
H H 0.0000 0.0000 'International Tables Vol C Tables 4.2.6.8 and 6.1.1.4'
O O 0.0106 0.0060 'International Tables Vol C Tables 4.2.6.8 and 6.1.1.4'

loop_
_geom_angle_atom_site_label_1
_geom_angle_atom_site_label_2
_geom_angle_atom_site_label_3
_geom_angle
C11 O2 C12 115.53(14)
C10 C1 C2 108.23(16)
C10 C1 C11 124.92(16)
C2 C1 C11 126.80(17)
C3 C2 C1 108.66(16)
C3 C2 C13 122.98(16)
C1 C2 C13 128.30(17)
C2 C3 C4 109.49(16)
C2 C3 H3 125.3
C4 C3 H3 125.3
C5 C4 C3 125.19(17)
C5 C4 C10 127.66(17)
C3 C4 C10 107.14(16)
C4 C5 C6 128.40(18)
C4 C5 H5 115.8
C6 C5 H5 115.8
C5 C6 C7 128.95(18)
C5 C6 H6 115.5
C7 C6 H6 115.5
C8 C7 C6 130.92(18)
C8 C7 H7 114.5
C6 C7 H7 114.5
C7 C8 C9 126.50(17)
C7 C8 C20 117.37(16)
C9 C8 C20 116.12(16)
C10 C9 C8 129.82(17)
C10 C9 H9 115.1
C8 C9 H9 115.1
C9 C10 C1 125.78(17)
C9 C10 C4 127.66(17)
C1 C10 C4 106.48(15)
O1 C11 O2 122.29(16)
O1 C11 C1 126.06(17)
O2 C11 C1 111.64(15)
O2 C12 H12A 109.5
O2 C12 H12B 109.5
H12A C12 H12B 109.5
O2 C12 H12C 109.5
H12A C12 H12C 109.5
H12B C12 H12C 109.5
C18 C13 C14 119.51(17)
C18 C13 C2 119.29(17)
C14 C13 C2 121.16(17)
C15 C14 C13 118.59(17)
C15 C14 C19 119.27(17)
C13 C14 C19 122.13(16)
C16 C15 C14 121.33(18)
C16 C15 H15 119.3
C14 C15 H15 119.3
C17 C16 C15 119.98(18)
C17 C16 H16 120.0
C15 C16 H16 120.0
C16 C17 C18 119.42(19)
C16 C17 H17 120.3
C18 C17 H17 120.3
C17 C18 C13 121.15(18)
C17 C18 H18 119.4
C13 C18 H18 119.4
C14 C19 H19A 109.5
C14 C19 H19B 109.5
H19A C19 H19B 109.5
C14 C19 H19C 109.5
H19A C19 H19C 109.5
H19B C19 H19C 109.5
C21 C20 C8 112.95(16)
C21 C20 C22 111.34(17)
C8 C20 C22 110.12(15)
C21 C20 H20 107.4
C8 C20 H20 107.4
C22 C20 H20 107.4
C20 C21 H21A 109.5
C20 C21 H21B 109.5
H21A C21 H21B 109.5
C20 C21 H21C 109.5
H21A C21 H21C 109.5
H21B C21 H21C 109.5
C20 C22 H22A 109.5
C20 C22 H22B 109.5
H22A C22 H22B 109.5
C20 C22 H22C 109.5
H22A C22 H22C 109.5
H22B C22 H22C 109.5

loop_
_geom_bond_atom_site_label_1
_geom_bond_atom_site_label_2
_geom_bond_distance
O1 C11 1.215(2)
O2 C11 1.345(2)
O2 C12 1.439(2)
C1 C10 1.420(3)
C1 C2 1.429(2)
C1 C11 1.465(2)
C2 C3 1.399(3)
C2 C13 1.485(2)
C3 C4 1.403(3)
C3 H3 0.9500
C4 C5 1.386(3)
C4 C10 1.481(2)
C5 C6 1.388(3)
C5 H5 0.9500
C6 C7 1.402(3)
C6 H6 0.9500
C7 C8 1.391(3)
C7 H7 0.9500
C8 C9 1.405(3)
C8 C20 1.527(2)
C9 C10 1.390(2)
C9 H9 0.9500
C12 H12A 0.9800
C12 H12B 0.9800
C12 H12C 0.9800
C13 C18 1.396(3)
C13 C14 1.406(3)
C14 C15 1.397(3)
C14 C19 1.510(3)
C15 C16 1.390(3)
C15 H15 0.9500
C16 C17 1.384(3)
C16 H16 0.9500
C17 C18 1.391(3)
C17 H17 0.9500
C18 H18 0.9500
C19 H19A 0.9800
C19 H19B 0.9800
C19 H19C 0.9800
C20 C21 1.527(3)
C20 C22 1.532(3)
C20 H20 1.0000
C21 H21A 0.9800
C21 H21B 0.9800
C21 H21C 0.9800
C22 H22A 0.9800
C22 H22B 0.9800
C22 H22C 0.9800

loop_
_geom_torsion_atom_site_label_1
_geom_torsion_atom_site_label_2
_geom_torsion_atom_site_label_3
_geom_torsion_atom_site_label_4
_geom_torsion
C10 C1 C2 C3 0.5(2)
C11 C1 C2 C3 177.93(17)
C10 C1 C2 C13 177.61(18)
C11 C1 C2 C13 -4.9(3)
C1 C2 C3 C4 -0.4(2)
C13 C2 C3 C4 -177.66(17)
C2 C3 C4 C5 -179.14(18)
C2 C3 C4 C10 0.1(2)
C3 C4 C5 C6 176.21(19)
C10 C4 C5 C6 -2.9(3)
C4 C5 C6 C7 0.2(3)
C5 C6 C7 C8 1.5(4)
C6 C7 C8 C9 0.0(4)
C6 C7 C8 C20 178.93(19)
C7 C8 C9 C10 -1.7(3)
C20 C8 C9 C10 179.40(18)
C8 C9 C10 C1 -175.94(19)
C8 C9 C10 C4 0.3(3)
C2 C1 C10 C9 176.43(17)
C11 C1 C10 C9 -1.1(3)
C2 C1 C10 C4 -0.43(19)
C11 C1 C10 C4 -177.93(17)
C5 C4 C10 C9 2.6(3)
C3 C4 C10 C9 -176.57(18)
C5 C4 C10 C1 179.42(18)
C3 C4 C10 C1 0.21(19)
C12 O2 C11 O1 -3.6(3)
C12 O2 C11 C1 176.84(16)
C10 C1 C11 O1 -20.4(3)
C2 C1 C11 O1 162.61(18)
C10 C1 C11 O2 159.21(17)
C2 C1 C11 O2 -17.8(3)
C3 C2 C13 C18 -62.1(2)
C1 C2 C13 C18 121.2(2)
C3 C2 C13 C14 115.6(2)
C1 C2 C13 C14 -61.1(3)
C18 C13 C14 C15 -0.8(3)
C2 C13 C14 C15 -178.44(17)
C18 C13 C14 C19 178.52(17)
C2 C13 C14 C19 0.8(3)
C13 C14 C15 C16 -0.6(3)
C19 C14 C15 C16 -179.86(18)
C14 C15 C16 C17 1.1(3)
C15 C16 C17 C18 -0.3(3)
C16 C17 C18 C13 -1.0(3)
C14 C13 C18 C17 1.6(3)
C2 C13 C18 C17 179.29(17)
C7 C8 C20 C21 123.9(2)
C9 C8 C20 C21 -57.1(2)
C7 C8 C20 C22 -110.95(19)
C9 C8 C20 C22 68.1(2)
